data_2201419
loop_
_publ_author_name
'Rabe, Gerd W.'
'Zhang-Presse, Mei'
'Yap, Glenn P. A.'

_publ_section_title Bis(\m-2,2''-dimethoxy-<i>m</i>-terphenyl)di-\m~3~-iodo-bis(tetrahydrofuran)tetralithium(I)
_journal_issue 8
_journal_name_full 'Acta Crystallographica Section E'
_journal_page_first m434
_journal_page_last m435
_journal_paper_doi 10.1107/S1600536802012345
_journal_volume 58
_journal_year 2002
_chemical_formula_iupac '[Li4 I2 (C4 H8 O)2 (C20 H17 O2)2]'
_chemical_formula_moiety 'C48 H50 I2 Li4 O6'
_chemical_formula_sum 'C48 H50 I2 Li4 O6'
_chemical_formula_weight 1004.44
_chemical_name_systematic
;
{(2,6-Di-o-anisol-phenyl)(\m-Li)[\m-Li(tetrahydrofuran)I]}~2~
;
_space_group_IT_number 14
_symmetry_cell_setting monoclinic
_symmetry_space_group_name_Hall '-P 2ybc'
_symmetry_space_group_name_H-M 'P 1 21/c 1'
_atom_sites_solution_hydrogens geom
_atom_sites_solution_primary direct
_atom_sites_solution_secondary difmap
_cell_angle_alpha 90.00
_cell_angle_beta 92.009(2)
_cell_angle_gamma 90.00
_cell_formula_units_Z 2
_cell_length_a 10.1825(14)
_cell_length_b 14.863(2)
_cell_length_c 15.396(2)
_cell_measurement_reflns_used 21
_cell_measurement_temperature 203(2)
_cell_measurement_theta_max 26.37
_cell_measurement_theta_min 1.47
_cell_volume 2328.6(5)
_computing_cell_refinement SMART
_computing_data_collection 'SMART (Bruker 2001)'
_computing_data_reduction 'SAINT (Bruker 2001)'
_computing_molecular_graphics 'SHELXTL (Bruker 2001)'
_computing_publication_material SHELXTL
_computing_structure_refinement 'SHELXL97 (Sheldrick, 1997)'
_computing_structure_solution 'SHELXS97 (Sheldrick, 1997)'
_diffrn_ambient_temperature 203(2)
_diffrn_measured_fraction_theta_full 0.990
_diffrn_measured_fraction_theta_max 0.990
_diffrn_measurement_device_type 'Bruker (Siemens) 1K CCD area-detector'
_diffrn_measurement_method '\f and \w'
_diffrn_radiation_monochromator graphite
_diffrn_radiation_source 'fine-focus sealed tube'
_diffrn_radiation_type MoK\a
_diffrn_radiation_wavelength 0.71073
_diffrn_reflns_av_R_equivalents 0.1279
_diffrn_reflns_av_sigmaI/netI 0.1527
_diffrn_reflns_limit_h_max 12
_diffrn_reflns_limit_h_min -12
_diffrn_reflns_limit_k_max 18
_diffrn_reflns_limit_k_min 0
_diffrn_reflns_limit_l_max 19
_diffrn_reflns_limit_l_min 0
_diffrn_reflns_number 14670
_diffrn_reflns_theta_full 26.37
_diffrn_reflns_theta_max 26.37
_diffrn_reflns_theta_min 1.91
_diffrn_standards_decay_% <1
_diffrn_standards_number 0
_exptl_absorpt_coefficient_mu 1.395
_exptl_absorpt_correction_T_max 0.972
_exptl_absorpt_correction_T_min 0.866
_exptl_absorpt_correction_type multi-scan
_exptl_absorpt_process_details '(SADABS; Bruker, 2001)'
_exptl_crystal_colour 'clear light colourless'
_exptl_crystal_density_diffrn 1.433
_exptl_crystal_density_method 'not measured'
_exptl_crystal_description plate
_exptl_crystal_F_000 1008
_exptl_crystal_size_max 0.10
_exptl_crystal_size_mid 0.10
_exptl_crystal_size_min 0.02
_refine_diff_density_max 0.584
_refine_diff_density_min -0.660
_refine_ls_extinction_method none
_refine_ls_goodness_of_fit_ref 1.030
_refine_ls_hydrogen_treatment constr
_refine_ls_matrix_type full
_refine_ls_number_parameters 270
_refine_ls_number_reflns 4726
_refine_ls_number_restraints 2
_refine_ls_restrained_S_all 1.029
_refine_ls_R_factor_all 0.1594
_refine_ls_R_factor_gt 0.0677
_refine_ls_shift/su_max <0.001
_refine_ls_shift/su_mean 0.000
_refine_ls_structure_factor_coef Fsqd
_refine_ls_weighting_details 'calc w = 1/[\s^2^(Fo^2^)+(0.039P)^2^] where P = (Fo^2^+2Fc^2^)/3'
_refine_ls_weighting_scheme calc
_refine_ls_wR_factor_gt 0.0965
_refine_ls_wR_factor_ref 0.1200
_reflns_number_gt 2429
_reflns_number_total 4726
_reflns_threshold_expression I>2\s(I)
_cod_data_source_file cm6012.cif
_cod_data_source_block I
_cod_original_cell_volume 2328.7(5)
_cod_original_sg_symbol_H-M 'P 21/c'
_cod_database_code 2201419
_cod_database_fobs_code 2201419

loop_
_symmetry_equiv_pos_as_xyz
'x, y, z'
'-x, y+1/2, -z+1/2'
'-x, -y, -z'
'x, -y-1/2, z-1/2'

loop_
_atom_site_label
_atom_site_fract_x
_atom_site_fract_y
_atom_site_fract_z
_atom_site_U_iso_or_equiv
_atom_site_adp_type
_atom_site_calc_flag
_atom_site_refinement_flags
_atom_site_occupancy
_atom_site_disorder_assembly
_atom_site_disorder_group
_atom_site_type_symbol
I1 0.86804(5) 0.60898(4) 1.00488(3) 0.04303(18) Uani d . 1 . . I
Li1 0.9667(10) 0.6812(9) 0.8510(8) 0.037(3) Uani d . 1 A . Li
Li2 0.9993(12) 0.5054(8) 0.8813(8) 0.040(3) Uani d . 1 . . Li
O1 1.1241(4) 0.7547(3) 0.8834(3) 0.0315(12) Uani d . 1 . . O
O2 0.8758(5) 0.4387(3) 0.8023(3) 0.0401(13) Uani d . 1 . . O
O3 0.8216(4) 0.7540(4) 0.8099(3) 0.0490(15) Uani d D 1 . . O
C1 1.0862(7) 0.8344(5) 0.9301(5) 0.045(2) Uani d . 1 . . C
H1A 1.1639 0.8692 0.9462 0.068 Uiso calc R 1 . . H
H1B 1.0416 0.8170 0.9822 0.068 Uiso calc R 1 . . H
H1C 1.0276 0.8705 0.8934 0.068 Uiso calc R 1 . . H
C2 1.2394(6) 0.7124(5) 0.9116(5) 0.0292(18) Uani d . 1 . . C
C3 1.3131(7) 0.7440(5) 0.9836(5) 0.039(2) Uani d . 1 . . C
H3A 1.2851 0.7947 1.0144 0.046 Uiso calc R 1 . . H
C4 1.4287(7) 0.6994(6) 1.0093(5) 0.047(2) Uani d . 1 . . C
H4A 1.4794 0.7207 1.0571 0.056 Uiso calc R 1 . . H
C5 1.4686(7) 0.6252(6) 0.9654(5) 0.043(2) Uani d . 1 . . C
H5A 1.5448 0.5940 0.9840 0.052 Uiso calc R 1 . . H
C6 1.3959(6) 0.5965(5) 0.8934(5) 0.040(2) Uani d . 1 . . C
H6A 1.4252 0.5460 0.8628 0.047 Uiso calc R 1 . . H
C7 1.2813(6) 0.6389(4) 0.8642(4) 0.0239(17) Uani d . 1 . . C
C8 1.2132(6) 0.6066(5) 0.7820(4) 0.0231(14) Uani d . 1 A . C
C9 1.2913(6) 0.5934(5) 0.7104(4) 0.0299(18) Uani d . 1 . . C
H9A 1.3815 0.6068 0.7153 0.036 Uiso calc R 1 . . H
C10 1.2386(6) 0.5611(5) 0.6325(4) 0.0316(18) Uani d . 1 . . C
H10A 1.2921 0.5522 0.5847 0.038 Uiso calc R 1 . . H
C11 1.1055(6) 0.5422(4) 0.6264(4) 0.0274(17) Uani d . 1 . . C
H11A 1.0685 0.5195 0.5741 0.033 Uiso calc R 1 . . H
C12 1.0257(6) 0.5563(4) 0.6966(4) 0.0247(16) Uani d . 1 A . C
C13 1.0761(6) 0.5868(4) 0.7793(4) 0.0221(16) Uani d . 1 . . C
C14 0.8820(7) 0.5391(5) 0.6822(5) 0.0305(17) Uani d . 1 . . C
C15 0.8157(7) 0.5799(5) 0.6116(5) 0.037(2) Uani d . 1 A . C
H15A 0.8614 0.6205 0.5768 0.045 Uiso calc R 1 . . H
C16 0.6855(8) 0.5625(6) 0.5914(6) 0.052(2) Uani d . 1 . . C
H16A 0.6441 0.5900 0.5427 0.062 Uiso calc R 1 A . H
C17 0.6164(7) 0.5056(6) 0.6417(6) 0.055(3) Uani d . 1 A . C
H17A 0.5274 0.4938 0.6278 0.066 Uiso calc R 1 . . H
C18 0.6772(7) 0.4646(6) 0.7140(5) 0.045(2) Uani d . 1 . . C
H18A 0.6295 0.4256 0.7492 0.054 Uiso calc R 1 A . H
C19 0.8088(7) 0.4818(5) 0.7334(5) 0.0352(19) Uani d . 1 A . C
C20 0.8124(9) 0.3614(6) 0.8396(6) 0.084(4) Uani d . 1 . . C
H20A 0.7540 0.3339 0.7961 0.126 Uiso calc R 1 . . H
H20B 0.7622 0.3804 0.8887 0.126 Uiso calc R 1 . . H
H20C 0.8786 0.3182 0.8589 0.126 Uiso calc R 1 . . H
C21 0.6861(10) 0.7177(8) 0.8186(9) 0.048(3) Uiso d PD 0.62 A 1 C
H21A 0.6768 0.6587 0.7907 0.058 Uiso calc PR 0.62 A 1 H
H21B 0.6642 0.7122 0.8798 0.058 Uiso calc PR 0.62 A 1 H
C22 0.6043(9) 0.7833(9) 0.7750(8) 0.122(5) Uani d PD 0.62 A 1 C
H22A 0.5324 0.7531 0.7428 0.146 Uiso calc PR 0.62 A 1 H
H22B 0.5661 0.8234 0.8179 0.146 Uiso calc PR 0.62 A 1 H
C21' 0.6977(14) 0.7726(16) 0.8519(11) 0.048(3) Uiso d PD 0.38 A 2 C
H21C 0.7032 0.8278 0.8867 0.058 Uiso calc PR 0.38 A 2 H
H21D 0.6720 0.7224 0.8890 0.058 Uiso calc PR 0.38 A 2 H
C22' 0.6043(9) 0.7833(9) 0.7750(8) 0.122(5) Uani d PD 0.38 A 2 C
H22C 0.5796 0.7248 0.7500 0.146 Uiso calc PR 0.38 A 2 H
H22D 0.5248 0.8157 0.7908 0.146 Uiso calc PR 0.38 A 2 H
C23 0.6790(9) 0.8338(8) 0.7174(7) 0.098(4) Uani d . 1 . . C
H23A 0.6646 0.8983 0.7264 0.117 Uiso calc R 1 A 1 H
H23B 0.6535 0.8190 0.6571 0.117 Uiso calc R 1 A 1 H
C24 0.8190(7) 0.8108(6) 0.7356(5) 0.050(2) Uani d . 1 A . C
H24A 0.8554 0.7794 0.6859 0.060 Uiso calc R 1 . . H
H24B 0.8707 0.8653 0.7472 0.060 Uiso calc R 1 . . H

loop_
_atom_site_aniso_label
_atom_site_aniso_U_11
_atom_site_aniso_U_22
_atom_site_aniso_U_33
_atom_site_aniso_U_12
_atom_site_aniso_U_13
_atom_site_aniso_U_23
I1 0.0420(3) 0.0572(3) 0.0302(3) 0.0167(3) 0.00664(19) 0.0076(3)
Li1 0.023(6) 0.046(9) 0.043(8) -0.003(6) 0.005(5) -0.010(7)
Li2 0.059(9) 0.024(8) 0.035(8) -0.004(6) -0.006(6) 0.001(6)
O1 0.033(3) 0.028(3) 0.033(3) 0.002(2) -0.004(2) -0.004(2)
O2 0.046(3) 0.044(3) 0.030(3) -0.019(3) 0.001(2) 0.009(3)
O3 0.032(3) 0.064(4) 0.052(4) 0.008(3) 0.008(3) 0.029(3)
C1 0.050(5) 0.039(5) 0.047(5) 0.009(4) 0.001(4) -0.010(4)
C2 0.026(4) 0.028(5) 0.034(5) -0.004(3) -0.001(3) 0.005(4)
C3 0.036(4) 0.041(5) 0.039(5) -0.005(4) 0.002(4) 0.003(4)
C4 0.035(5) 0.071(7) 0.032(5) -0.025(5) -0.012(4) 0.006(5)
C5 0.030(4) 0.053(6) 0.047(5) -0.009(4) -0.008(4) 0.014(5)
C6 0.022(4) 0.054(6) 0.042(5) 0.002(4) 0.004(3) 0.000(4)
C7 0.014(3) 0.031(5) 0.027(4) -0.003(3) 0.005(3) 0.005(3)
C8 0.026(3) 0.020(4) 0.024(4) 0.001(4) 0.001(3) 0.002(4)
C9 0.021(3) 0.033(5) 0.036(4) -0.002(3) -0.001(3) 0.002(4)
C10 0.031(4) 0.036(5) 0.028(4) 0.008(4) 0.008(3) 0.008(4)
C11 0.030(4) 0.026(4) 0.026(4) -0.002(3) -0.001(3) -0.002(3)
C12 0.029(4) 0.022(4) 0.024(4) -0.001(3) 0.003(3) 0.005(3)
C13 0.022(3) 0.020(4) 0.025(4) 0.005(3) 0.003(3) 0.003(3)
C14 0.028(4) 0.031(5) 0.033(5) -0.001(4) 0.001(3) -0.004(4)
C15 0.026(4) 0.048(6) 0.037(5) 0.009(4) -0.001(3) 0.001(4)
C16 0.047(6) 0.059(6) 0.049(6) 0.013(5) -0.016(4) -0.013(5)
C17 0.020(4) 0.083(8) 0.062(7) 0.004(5) -0.010(4) -0.027(6)
C18 0.030(5) 0.059(6) 0.046(6) -0.011(4) 0.012(4) -0.010(5)
C19 0.031(4) 0.039(5) 0.035(5) -0.005(4) -0.006(4) -0.014(4)
C20 0.080(7) 0.098(9) 0.073(7) -0.054(6) -0.018(5) 0.047(6)
C22 0.041(6) 0.180(14) 0.146(12) 0.012(8) 0.008(7) 0.086(11)
C22' 0.041(6) 0.180(14) 0.146(12) 0.012(8) 0.008(7) 0.086(11)
C23 0.060(7) 0.122(10) 0.109(10) -0.002(7) -0.025(6) 0.069(8)
C24 0.052(5) 0.060(6) 0.037(5) -0.008(5) 0.004(4) 0.016(5)

loop_
_atom_type_symbol
_atom_type_description
_atom_type_scat_dispersion_real
_atom_type_scat_dispersion_imag
_atom_type_scat_source
C C 0.0033 0.0016 'International Tables Vol C Tables 4.2.6.8 and 6.1.1.4'
H H 0.0000 0.0000 'International Tables Vol C Tables 4.2.6.8 and 6.1.1.4'
O O 0.0106 0.0060 'International Tables Vol C Tables 4.2.6.8 and 6.1.1.4'
I I -0.4742 1.8119 'International Tables Vol C Tables 4.2.6.8 and 6.1.1.4'
Li Li -0.0003 0.0001 'International Tables Vol C Tables 4.2.6.8 and 6.1.1.4'

loop_
_geom_angle_atom_site_label_1
_geom_angle_atom_site_label_2
_geom_angle_atom_site_label_3
_geom_angle_site_symmetry_1
_geom_angle_site_symmetry_3
_geom_angle
Li2 I1 Li2 3_767 . 81.9(4)
Li2 I1 Li1 3_767 . 126.0(4)
Li2 I1 Li1 . . 56.6(4)
O3 Li1 O1 . . 112.2(7)
O3 Li1 C13 . . 127.7(7)
O1 Li1 C13 . . 93.5(5)
O3 Li1 Li2 . . 134.3(6)
O1 Li1 Li2 . . 113.5(6)
C13 Li1 Li2 . . 51.7(4)
O3 Li1 I1 . . 101.5(5)
O1 Li1 I1 . . 107.8(5)
C13 Li1 I1 . . 113.2(5)
Li2 Li1 I1 . . 61.8(4)
O2 Li2 C13 . . 94.1(5)
O2 Li2 Li1 . . 108.0(5)
C13 Li2 Li1 . . 50.9(4)
O2 Li2 I1 . 3_767 111.5(5)
C13 Li2 I1 . 3_767 128.9(6)
Li1 Li2 I1 . 3_767 140.2(5)
O2 Li2 I1 . . 112.4(5)
C13 Li2 I1 . . 112.2(5)
Li1 Li2 I1 . . 61.7(4)
I1 Li2 I1 3_767 . 98.1(4)
C2 O1 C1 . . 117.0(5)
C2 O1 Li1 . . 119.7(5)
C1 O1 Li1 . . 110.3(5)
C19 O2 C20 . . 116.9(6)
C19 O2 Li2 . . 121.3(5)
C20 O2 Li2 . . 115.8(6)
C24 O3 C21' . . 104.6(9)
C24 O3 C21 . . 107.2(6)
C24 O3 Li1 . . 126.4(6)
C21' O3 Li1 . . 128.7(9)
C21 O3 Li1 . . 118.0(6)
O1 C1 H1A . . 109.5
O1 C1 H1B . . 109.5
H1A C1 H1B . . 109.5
O1 C1 H1C . . 109.5
H1A C1 H1C . . 109.5
H1B C1 H1C . . 109.5
C7 C2 O1 . . 117.6(6)
C7 C2 C3 . . 121.0(7)
O1 C2 C3 . . 121.4(6)
C4 C3 C2 . . 119.3(7)
C4 C3 H3A . . 120.4
C2 C3 H3A . . 120.4
C5 C4 C3 . . 120.5(7)
C5 C4 H4A . . 119.7
C3 C4 H4A . . 119.7
C4 C5 C6 . . 119.2(7)
C4 C5 H5A . . 120.4
C6 C5 H5A . . 120.4
C5 C6 C7 . . 122.8(7)
C5 C6 H6A . . 118.6
C7 C6 H6A . . 118.6
C2 C7 C6 . . 117.3(6)
C2 C7 C8 . . 123.6(6)
C6 C7 C8 . . 119.1(6)
C9 C8 C13 . . 122.2(6)
C9 C8 C7 . . 116.9(5)
C13 C8 C7 . . 120.9(5)
C10 C9 C8 . . 121.3(6)
C10 C9 H9A . . 119.4
C8 C9 H9A . . 119.4
C11 C10 C9 . . 118.6(6)
C11 C10 H10A . . 120.7
C9 C10 H10A . . 120.7
C10 C11 C12 . . 121.0(6)
C10 C11 H11A . . 119.5
C12 C11 H11A . . 119.5
C11 C12 C13 . . 122.6(6)
C11 C12 C14 . . 117.1(6)
C13 C12 C14 . . 120.3(6)
C8 C13 C12 . . 114.3(6)
C8 C13 Li1 . . 112.3(5)
C12 C13 Li1 . . 119.6(5)
C8 C13 Li2 . . 118.4(5)
C12 C13 Li2 . . 110.1(5)
Li1 C13 Li2 . . 77.4(5)
C15 C14 C19 . . 116.8(6)
C15 C14 C12 . . 119.0(6)
C19 C14 C12 . . 124.1(6)
C16 C15 C14 . . 122.0(7)
C16 C15 H15A . . 119.0
C14 C15 H15A . . 119.0
C17 C16 C15 . . 120.2(8)
C17 C16 H16A . . 119.9
C15 C16 H16A . . 119.9
C16 C17 C18 . . 120.2(7)
C16 C17 H17A . . 119.9
C18 C17 H17A . . 119.9
C19 C18 C17 . . 119.3(8)
C19 C18 H18A . . 120.3
C17 C18 H18A . . 120.3
C18 C19 O2 . . 121.4(7)
C18 C19 C14 . . 121.6(7)
O2 C19 C14 . . 116.9(6)
O2 C20 H20A . . 109.5
O2 C20 H20B . . 109.5
H20A C20 H20B . . 109.5
O2 C20 H20C . . 109.5
H20A C20 H20C . . 109.5
H20B C20 H20C . . 109.5
C22 C21 O3 . . 103.6(8)
C22 C21 H21A . . 111.0
O3 C21 H21A . . 111.0
C22 C21 H21B . . 111.0
O3 C21 H21B . . 111.0
H21A C21 H21B . . 109.0
C23 C22 C21 . . 109.9(9)
C23 C22 H22A . . 109.7
C21 C22 H22A . . 109.7
C23 C22 H22B . . 109.7
C21 C22 H22B . . 109.7
H22A C22 H22B . . 108.2
O3 C21' H21C . . 111.4
O3 C21' H21D . . 111.4
H21C C21' H21D . . 109.3
C22 C23 C24 . . 107.1(8)
C22 C23 H23A . . 110.3
C24 C23 H23A . . 110.3
C22 C23 H23B . . 110.3
C24 C23 H23B . . 110.3
H23A C23 H23B . . 108.5
O3 C24 C23 . . 106.3(6)
O3 C24 H24A . . 110.5
C23 C24 H24A . . 110.5
O3 C24 H24B . . 110.5
C23 C24 H24B . . 110.5
H24A C24 H24B . . 108.7

loop_
_geom_bond_atom_site_label_1
_geom_bond_atom_site_label_2
_geom_bond_site_symmetry_2
_geom_bond_distance
_geom_bond_publ_flag
I1 Li2 3_767 2.761(12) ?
I1 Li2 . 2.820(13) ?
I1 Li1 . 2.818(13) ?
Li1 O3 . 1.921(13) ?
Li1 O1 . 1.989(12) ?
Li1 C13 . 2.124(13) ?
Li1 Li2 . 2.672(18) ?
Li2 O2 . 1.984(13) ?
Li2 C13 . 2.151(14) ?
Li2 I1 3_767 2.761(12) ?
O1 C2 . 1.387(7) ?
O1 C1 . 1.446(8) ?
O2 C19 . 1.397(8) ?
O2 C20 . 1.446(8) ?
O3 C24 . 1.420(8) ?
O3 C21' . 1.465(15) ?
O3 C21 . 1.493(11) ?
C1 H1A . 0.9700 ?
C1 H1B . 0.9700 ?
C1 H1C . 0.9700 ?
C2 C7 . 1.388(9) ?
C2 C3 . 1.398(9) ?
C3 C4 . 1.396(9) ?
C3 H3A . 0.9400 ?
C4 C5 . 1.362(10) ?
C4 H4A . 0.9400 ?
C5 C6 . 1.379(9) ?
C5 H5A . 0.9400 ?
C6 C7 . 1.387(8) ?
C6 H6A . 0.9400 ?
C7 C8 . 1.501(8) ?
C8 C9 . 1.395(8) ?
C8 C13 . 1.426(8) ?
C9 C10 . 1.383(9) ?
C9 H9A . 0.9400 ?
C10 C11 . 1.385(8) ?
C10 H10A . 0.9400 ?
C11 C12 . 1.390(9) ?
C11 H11A . 0.9400 ?
C12 C13 . 1.431(8) ?
C12 C14 . 1.493(9) ?
C14 C15 . 1.398(9) ?
C14 C19 . 1.395(10) ?
C15 C16 . 1.376(9) ?
C15 H15A . 0.9400 ?
C16 C17 . 1.360(11) ?
C16 H16A . 0.9400 ?
C17 C18 . 1.395(11) ?
C17 H17A . 0.9400 ?
C18 C19 . 1.386(9) ?
C18 H18A . 0.9400 ?
C20 H20A . 0.9700 ?
C20 H20B . 0.9700 ?
C20 H20C . 0.9700 ?
C21 C22 . 1.433(13) ?
C21 H21A . 0.9800 ?
C21 H21B . 0.9800 ?
C22 C23 . 1.405(13) ?
C22 H22A . 0.9800 ?
C22 H22B . 0.9800 ?
C21' H21C . 0.9800 ?
C21' H21D . 0.9800 ?
C23 C24 . 1.484(10) ?
C23 H23A . 0.9800 ?
C23 H23B . 0.9800 ?
C24 H24A . 0.9800 ?
C24 H24B . 0.9800 ?

loop_
_geom_torsion_atom_site_label_1
_geom_torsion_atom_site_label_2
_geom_torsion_atom_site_label_3
_geom_torsion_atom_site_label_4
_geom_torsion_site_symmetry_1
_geom_torsion_site_symmetry_4
_geom_torsion
Li2 I1 Li1 O3 3_767 . -179.0(4)
Li2 I1 Li1 O3 . . 134.4(6)
Li2 I1 Li1 O1 3_767 . -61.0(7)
Li2 I1 Li1 O1 . . -107.6(6)
Li2 I1 Li1 C13 3_767 . 40.9(7)
Li2 I1 Li1 C13 . . -5.7(4)
Li2 I1 Li1 Li2 3_767 . 46.6(6)
O3 Li1 Li2 O2 . . 28.2(11)
O1 Li1 Li2 O2 . . -155.4(6)
C13 Li1 Li2 O2 . . -80.4(6)
I1 Li1 Li2 O2 . . 106.3(6)
O3 Li1 Li2 C13 . . 108.6(10)
O1 Li1 Li2 C13 . . -75.0(6)
I1 Li1 Li2 C13 . . -173.3(5)
O3 Li1 Li2 I1 . 3_767 -144.6(8)
O1 Li1 Li2 I1 . 3_767 31.7(12)
C13 Li1 Li2 I1 . 3_767 106.7(9)
I1 Li1 Li2 I1 . 3_767 -66.6(8)
O3 Li1 Li2 I1 . . -78.0(8)
O1 Li1 Li2 I1 . . 98.4(6)
C13 Li1 Li2 I1 . . 173.3(5)
Li2 I1 Li2 O2 3_767 . 117.4(7)
Li1 I1 Li2 O2 . . -99.1(6)
Li2 I1 Li2 C13 3_767 . -138.0(7)
Li1 I1 Li2 C13 . . 5.6(4)
Li2 I1 Li2 Li1 3_767 . -143.6(5)
Li2 I1 Li2 I1 3_767 3_767 0.0
Li1 I1 Li2 I1 . 3_767 143.6(5)
O3 Li1 O1 C2 . . -177.7(6)
C13 Li1 O1 C2 . . -44.4(7)
Li2 Li1 O1 C2 . . 5.1(9)
I1 Li1 O1 C2 . . 71.3(6)
O3 Li1 O1 C1 . . 42.0(8)
C13 Li1 O1 C1 . . 175.4(5)
Li2 Li1 O1 C1 . . -135.1(6)
I1 Li1 O1 C1 . . -68.9(6)
C13 Li2 O2 C19 . . -38.3(8)
Li1 Li2 O2 C19 . . 11.8(9)
I1 Li2 O2 C19 3_767 . -173.1(5)
I1 Li2 O2 C19 . . 77.9(7)
C13 Li2 O2 C20 . . 169.8(6)
Li1 Li2 O2 C20 . . -140.1(7)
I1 Li2 O2 C20 3_767 . 35.0(8)
I1 Li2 O2 C20 . . -74.0(7)
O1 Li1 O3 C24 . . 61.5(9)
C13 Li1 O3 C24 . . -51.9(11)
Li2 Li1 O3 C24 . . -122.0(9)
I1 Li1 O3 C24 . . 176.4(6)
O1 Li1 O3 C21' . . -110.2(13)
C13 Li1 O3 C21' . . 136.4(13)
Li2 Li1 O3 C21' . . 66.2(15)
I1 Li1 O3 C21' . . 4.7(13)
O1 Li1 O3 C21 . . -154.6(8)
C13 Li1 O3 C21 . . 92.0(10)
Li2 Li1 O3 C21 . . 21.8(12)
I1 Li1 O3 C21 . . -39.8(9)
C1 O1 C2 C7 . . -176.2(6)
Li1 O1 C2 C7 . . 46.1(8)
C1 O1 C2 C3 . . 2.0(9)
Li1 O1 C2 C3 . . -135.7(7)
C7 C2 C3 C4 . . -1.6(10)
O1 C2 C3 C4 . . -179.7(6)
C2 C3 C4 C5 . . -0.9(11)
C3 C4 C5 C6 . . 2.3(11)
C4 C5 C6 C7 . . -1.4(11)
O1 C2 C7 C6 . . -179.3(6)
C3 C2 C7 C6 . . 2.5(10)
O1 C2 C7 C8 . . 3.7(9)
C3 C2 C7 C8 . . -174.5(6)
C5 C6 C7 C2 . . -1.0(10)
C5 C6 C7 C8 . . 176.1(7)
C2 C7 C8 C9 . . 129.2(7)
C6 C7 C8 C9 . . -47.8(9)
C2 C7 C8 C13 . . -53.5(9)
C6 C7 C8 C13 . . 129.6(7)
C13 C8 C9 C10 . . 0.7(11)
C7 C8 C9 C10 . . 178.0(6)
C8 C9 C10 C11 . . 0.3(10)
C9 C10 C11 C12 . . 0.8(10)
C10 C11 C12 C13 . . -2.9(10)
C10 C11 C12 C14 . . 176.4(6)
C9 C8 C13 C12 . . -2.5(9)
C7 C8 C13 C12 . . -179.7(6)
C9 C8 C13 Li1 . . -142.9(7)
C7 C8 C13 Li1 . . 39.9(8)
C9 C8 C13 Li2 . . 129.8(7)
C7 C8 C13 Li2 . . -47.4(9)
C11 C12 C13 C8 . . 3.6(9)
C14 C12 C13 C8 . . -175.7(6)
C11 C12 C13 Li1 . . 140.9(7)
C14 C12 C13 Li1 . . -38.4(9)
C11 C12 C13 Li2 . . -132.5(7)
C14 C12 C13 Li2 . . 48.2(8)
O3 Li1 C13 C8 . . 123.3(7)
O1 Li1 C13 C8 . . 1.7(7)
Li2 Li1 C13 C8 . . -115.8(6)
I1 Li1 C13 C8 . . -109.4(5)
O3 Li1 C13 C12 . . -14.8(11)
O1 Li1 C13 C12 . . -136.4(6)
Li2 Li1 C13 C12 . . 106.1(6)
I1 Li1 C13 C12 . . 112.5(6)
O3 Li1 C13 Li2 . . -120.9(8)
O1 Li1 C13 Li2 . . 117.5(6)
I1 Li1 C13 Li2 . . 6.4(5)
O2 Li2 C13 C8 . . -141.4(6)
Li1 Li2 C13 C8 . . 108.7(6)
I1 Li2 C13 C8 3_767 . -19.3(9)
I1 Li2 C13 C8 . . 102.4(6)
O2 Li2 C13 C12 . . -7.3(7)
Li1 Li2 C13 C12 . . -117.2(6)
I1 Li2 C13 C12 3_767 . 114.8(7)
I1 Li2 C13 C12 . . -123.5(5)
O2 Li2 C13 Li1 . . 109.9(5)
I1 Li2 C13 Li1 3_767 . -128.0(7)
I1 Li2 C13 Li1 . . -6.3(5)
C11 C12 C14 C15 . . -52.0(9)
C13 C12 C14 C15 . . 127.4(7)
C11 C12 C14 C19 . . 125.8(8)
C13 C12 C14 C19 . . -54.9(10)
C19 C14 C15 C16 . . -2.1(11)
C12 C14 C15 C16 . . 175.8(7)
C14 C15 C16 C17 . . 1.4(12)
C15 C16 C17 C18 . . 0.0(13)
C16 C17 C18 C19 . . -0.6(13)
C17 C18 C19 O2 . . -176.5(7)
C17 C18 C19 C14 . . -0.1(12)
C20 O2 C19 C18 . . 13.7(10)
Li2 O2 C19 C18 . . -137.9(7)
C20 O2 C19 C14 . . -162.8(7)
Li2 O2 C19 C14 . . 45.6(9)
C15 C14 C19 C18 . . 1.4(11)
C12 C14 C19 C18 . . -176.3(7)
C15 C14 C19 O2 . . 178.0(6)
C12 C14 C19 O2 . . 0.2(10)
C24 O3 C21 C22 . . -24.5(12)
C21' O3 C21 C22 . . 67.4(12)
Li1 O3 C21 C22 . . -174.7(9)
O3 C21 C22 C23 . . 21.1(15)
C21 C22 C23 C24 . . -10.1(16)
C21' O3 C24 C23 . . -20.9(12)
C21 O3 C24 C23 . . 18.8(10)
Li1 O3 C24 C23 . . 165.8(8)
C22 C23 C24 O3 . . -5.9(13)
